data_2214264
loop_
_publ_author_name
'Kang, Si-Shun'
'Wang, Hai-Bo'
'Zeng, Hai-Su'
'Li, Hai-Lin'

_publ_section_title
;
 3,5-Dimethoxybenzamide oxime
;
_journal_coeditor_code HK2275
_journal_issue 7
_journal_name_full 'Acta Crystallographica Section E'
_journal_page_first o3279
_journal_page_last o3279
_journal_paper_doi 10.1107/S1600536807029388
_journal_volume 63
_journal_year 2007
_chemical_formula_iupac 'C9 H12 N2 O3'
_chemical_formula_moiety 'C9 H12 N2 O3'
_chemical_formula_sum 'C9 H12 N2 O3'
_chemical_formula_weight 196.21
_chemical_name_systematic
;
3,5-Dimethoxybenzamide oxime
;
_space_group_IT_number 2
_symmetry_cell_setting triclinic
_symmetry_space_group_name_Hall '-P 1'
_symmetry_space_group_name_H-M 'P -1'
_atom_sites_solution_hydrogens geom
_atom_sites_solution_primary direct
_atom_sites_solution_secondary difmap
_audit_creation_method SHELXL-97
_cell_angle_alpha 71.29(3)
_cell_angle_beta 81.60(3)
_cell_angle_gamma 74.21(3)
_cell_formula_units_Z 2
_cell_length_a 6.4390(13)
_cell_length_b 8.0840(16)
_cell_length_c 10.188(2)
_cell_measurement_reflns_used 25
_cell_measurement_temperature 294(2)
_cell_measurement_theta_max 14
_cell_measurement_theta_min 10
_cell_volume 482.3(2)
_computing_cell_refinement 'CAD-4 Software'
_computing_data_collection 'CAD-4 Software (Enraf-Nonius, 1989)'
_computing_data_reduction 'XCAD4 (Harms & Wocadlo, 1995)'
_computing_molecular_graphics 'SHELXTL (Siemens, 1996)'
_computing_publication_material SHELXTL
_computing_structure_refinement 'SHELXL97 (Sheldrick, 1997)'
_computing_structure_solution 'SHELXS97 (Sheldrick, 1997)'
_diffrn_ambient_temperature 294(2)
_diffrn_measured_fraction_theta_full 1.000
_diffrn_measured_fraction_theta_max 1.000
_diffrn_measurement_device_type 'Enraf--Nonius CAD-4'
_diffrn_measurement_method \w/2\q
_diffrn_radiation_monochromator graphite
_diffrn_radiation_source 'fine-focus sealed tube'
_diffrn_radiation_type MoK\a
_diffrn_radiation_wavelength 0.71073
_diffrn_reflns_av_R_equivalents 0.0281
_diffrn_reflns_av_sigmaI/netI 0.0273
_diffrn_reflns_limit_h_max 7
_diffrn_reflns_limit_h_min -7
_diffrn_reflns_limit_k_max 9
_diffrn_reflns_limit_k_min -9
_diffrn_reflns_limit_l_max 12
_diffrn_reflns_limit_l_min 0
_diffrn_reflns_number 2059
_diffrn_reflns_theta_full 25.97
_diffrn_reflns_theta_max 25.97
_diffrn_reflns_theta_min 2.11
_diffrn_standards_decay_% 0
_diffrn_standards_interval_time 120
_diffrn_standards_number 3
_exptl_absorpt_coefficient_mu 0.103
_exptl_absorpt_correction_T_max 0.9798
_exptl_absorpt_correction_T_min 0.9698
_exptl_absorpt_correction_type psi-scan
_exptl_absorpt_process_details '(North <i>et al.</i>,  1968)'
_exptl_crystal_colour colorless
_exptl_crystal_density_diffrn 1.351
_exptl_crystal_density_method 'not measured'
_exptl_crystal_description block
_exptl_crystal_F_000 208
_exptl_crystal_size_max 0.30
_exptl_crystal_size_mid 0.20
_exptl_crystal_size_min 0.20
_refine_diff_density_max 0.399
_refine_diff_density_min -0.360
_refine_ls_extinction_method none
_refine_ls_goodness_of_fit_ref 1.110
_refine_ls_hydrogen_treatment constr
_refine_ls_matrix_type full
_refine_ls_number_parameters 127
_refine_ls_number_reflns 1880
_refine_ls_number_restraints 0
_refine_ls_restrained_S_all 1.110
_refine_ls_R_factor_all 0.0880
_refine_ls_R_factor_gt 0.0566
_refine_ls_shift/su_max 0.000
_refine_ls_shift/su_mean 0.000
_refine_ls_structure_factor_coef Fsqd
_refine_ls_weighting_details 'calc w=1/[\s^2^(Fo^2^)+(0.04P)^2^+0.9P] where P=(Fo^2^+2Fc^2^)/3'
_refine_ls_weighting_scheme calc
_refine_ls_wR_factor_gt 0.1238
_refine_ls_wR_factor_ref 0.1802
_reflns_number_gt 1378
_reflns_number_total 1880
_reflns_threshold_expression I>2\s(I)
_cod_data_source_file hk2275.cif
_cod_data_source_block I
_cod_original_cell_volume 482.33(17)
_cod_database_code 2214264
_cod_database_fobs_code 2214264

loop_
_symmetry_equiv_pos_as_xyz
'x, y, z'
'-x, -y, -z'

loop_
_atom_site_type_symbol
_atom_site_label
_atom_site_fract_x
_atom_site_fract_y
_atom_site_fract_z
_atom_site_U_iso_or_equiv
_atom_site_adp_type
_atom_site_calc_flag
_atom_site_refinement_flags
_atom_site_occupancy
N N1 1.0788(4) 0.1642(4) 0.9438(3) 0.0451(7) Uani d . 1
O O1 1.0049(5) 0.8092(4) 0.4557(3) 0.0641(8) Uani d . 1
C C1 1.2181(7) 0.7582(6) 0.3939(4) 0.0601(11) Uani d . 1
H H1B 1.2331 0.8433 0.3044 0.090 Uiso calc R 1
H H1C 1.2407 0.6406 0.3834 0.090 Uiso calc R 1
H H1D 1.3231 0.7565 0.4524 0.090 Uiso calc R 1
O O2 0.4585(4) 0.7003(3) 0.8199(3) 0.0522(7) Uani d . 1
C C2 0.9512(5) 0.7037(4) 0.5843(3) 0.0435(8) Uani d . 1
N N2 1.3735(4) 0.2953(4) 0.8772(3) 0.0529(8) Uani d . 1
H H2A 1.4608 0.2016 0.9251 0.063 Uiso calc R 1
H H2B 1.4198 0.3887 0.8296 0.063 Uiso calc R 1
O O3 1.2317(4) 0.0190(3) 1.0254(3) 0.0537(7) Uani d . 1
H H3A 1.1736 -0.0635 1.0674 0.081 Uiso calc R 1
C C3 1.0923(5) 0.5541(4) 0.6617(3) 0.0414(8) Uani d . 1
H H3B 1.2341 0.5181 0.6278 0.050 Uiso calc R 1
C C4 1.0177(5) 0.4578(4) 0.7923(3) 0.0359(7) Uani d . 1
C C5 0.8059(5) 0.5116(4) 0.8431(3) 0.0392(7) Uani d . 1
H H5A 0.7575 0.4478 0.9303 0.047 Uiso calc R 1
C C6 0.6679(5) 0.6608(4) 0.7627(3) 0.0411(8) Uani d . 1
C C7 0.7402(6) 0.7582(5) 0.6338(4) 0.0454(8) Uani d . 1
H H7A 0.6473 0.8597 0.5809 0.055 Uiso calc R 1
C C8 0.3158(6) 0.8628(5) 0.7501(4) 0.0551(10) Uani d . 1
H H8A 0.1769 0.8740 0.8004 0.083 Uiso calc R 1
H H8B 0.3006 0.8616 0.6581 0.083 Uiso calc R 1
H H8C 0.3731 0.9629 0.7447 0.083 Uiso calc R 1
C C9 1.1641(5) 0.2958(4) 0.8768(3) 0.0369(7) Uani d . 1

loop_
_atom_site_aniso_label
_atom_site_aniso_U_11
_atom_site_aniso_U_22
_atom_site_aniso_U_33
_atom_site_aniso_U_12
_atom_site_aniso_U_13
_atom_site_aniso_U_23
N1 0.0325(14) 0.0394(15) 0.0496(17) -0.0041(12) -0.0096(12) 0.0048(13)
O1 0.0639(17) 0.0624(17) 0.0438(15) -0.0107(14) 0.0047(13) 0.0071(13)
C1 0.068(3) 0.068(3) 0.045(2) -0.035(2) 0.0086(18) -0.0075(19)
O2 0.0359(13) 0.0527(15) 0.0506(15) -0.0005(11) 0.0003(11) -0.0015(12)
C2 0.0449(19) 0.0402(18) 0.0390(18) -0.0099(15) 0.0006(14) -0.0047(14)
N2 0.0359(15) 0.0523(18) 0.060(2) -0.0132(13) -0.0112(14) 0.0030(15)
O3 0.0338(13) 0.0464(14) 0.0616(16) -0.0019(10) -0.0133(11) 0.0084(12)
C3 0.0340(16) 0.0419(18) 0.0446(19) -0.0070(14) 0.0002(14) -0.0109(15)
C4 0.0302(15) 0.0356(16) 0.0384(17) -0.0061(13) -0.0038(13) -0.0071(13)
C5 0.0341(16) 0.0375(17) 0.0411(18) -0.0076(13) -0.0016(13) -0.0059(14)
C6 0.0337(16) 0.0416(18) 0.0445(19) -0.0059(14) -0.0027(14) -0.0105(15)
C7 0.0436(19) 0.0382(18) 0.0428(19) -0.0020(15) -0.0077(15) -0.0005(15)
C8 0.049(2) 0.049(2) 0.055(2) 0.0023(17) -0.0046(17) -0.0100(18)
C9 0.0306(15) 0.0404(17) 0.0371(17) -0.0077(13) -0.0030(13) -0.0085(14)

loop_
_atom_type_symbol
_atom_type_description
_atom_type_scat_dispersion_real
_atom_type_scat_dispersion_imag
_atom_type_scat_source
C C 0.0033 0.0016 'International Tables Vol C Tables 4.2.6.8 and 6.1.1.4'
H H 0.0000 0.0000 'International Tables Vol C Tables 4.2.6.8 and 6.1.1.4'
N N 0.0061 0.0033 'International Tables Vol C Tables 4.2.6.8 and 6.1.1.4'
O O 0.0106 0.0060 'International Tables Vol C Tables 4.2.6.8 and 6.1.1.4'

loop_
_geom_angle_atom_site_label_1
_geom_angle_atom_site_label_2
_geom_angle_atom_site_label_3
_geom_angle
C9 N1 O3 111.2(3)
C2 O1 C1 118.4(3)
O1 C1 H1B 109.5
O1 C1 H1C 109.5
H1B C1 H1C 109.5
O1 C1 H1D 109.5
H1B C1 H1D 109.5
H1C C1 H1D 109.5
C6 O2 C8 117.9(3)
O1 C2 C7 114.7(3)
O1 C2 C3 124.2(3)
C7 C2 C3 121.1(3)
C9 N2 H2A 120.0
C9 N2 H2B 120.0
H2A N2 H2B 120.0
N1 O3 H3A 109.5
C2 C3 C4 118.7(3)
C2 C3 H3B 120.7
C4 C3 H3B 120.7
C5 C4 C3 120.7(3)
C5 C4 C9 119.5(3)
C3 C4 C9 119.9(3)
C6 C5 C4 119.4(3)
C6 C5 H5A 120.3
C4 C5 H5A 120.3
C5 C6 O2 115.2(3)
C5 C6 C7 120.6(3)
O2 C6 C7 124.2(3)
C2 C7 C6 119.6(3)
C2 C7 H7A 120.2
C6 C7 H7A 120.2
O2 C8 H8A 109.5
O2 C8 H8B 109.5
H8A C8 H8B 109.5
O2 C8 H8C 109.5
H8A C8 H8C 109.5
H8B C8 H8C 109.5
N1 C9 N2 125.0(3)
N1 C9 C4 116.0(3)
N2 C9 C4 119.0(3)

loop_
_geom_bond_atom_site_label_1
_geom_bond_atom_site_label_2
_geom_bond_distance
N1 C9 1.282(4)
N1 O3 1.422(3)
O1 C2 1.369(4)
O1 C1 1.434(5)
C1 H1B 0.9600
C1 H1C 0.9600
C1 H1D 0.9600
O2 C6 1.384(4)
O2 C8 1.418(4)
C2 C7 1.382(5)
C2 C3 1.382(5)
N2 C9 1.347(4)
N2 H2A 0.8600
N2 H2B 0.8600
O3 H3A 0.8200
C3 C4 1.400(4)
C3 H3B 0.9300
C4 C5 1.390(4)
C4 C9 1.479(4)
C5 C6 1.382(4)
C5 H5A 0.9300
C6 C7 1.385(5)
C7 H7A 0.9300
C8 H8A 0.9600
C8 H8B 0.9600
C8 H8C 0.9600

loop_
_geom_hbond_atom_site_label_D
_geom_hbond_atom_site_label_H
_geom_hbond_atom_site_label_A
_geom_hbond_site_symmetry_A
_geom_hbond_distance_DH
_geom_hbond_distance_HA
_geom_hbond_distance_DA
_geom_hbond_angle_DHA
N2 H2A O3 . 0.86 2.28 2.578(4) 101.0
N2 H2A O3 2_857 0.86 2.27 3.083(4) 158.0
N2 H2B O2 1_655 0.86 2.57 3.319(4) 147.0
O3 H3A N1 2_757 0.82 2.04 2.724(4) 141.0

loop_
_geom_torsion_atom_site_label_1
_geom_torsion_atom_site_label_2
_geom_torsion_atom_site_label_3
_geom_torsion_atom_site_label_4
_geom_torsion
C1 O1 C2 C7 -177.5(3)
C1 O1 C2 C3 2.7(6)
O1 C2 C3 C4 179.7(3)
C7 C2 C3 C4 0.0(5)
C2 C3 C4 C5 0.0(5)
C2 C3 C4 C9 179.2(3)
C3 C4 C5 C6 0.6(5)
C9 C4 C5 C6 -178.6(3)
C4 C5 C6 O2 177.9(3)
C4 C5 C6 C7 -1.2(5)
C8 O2 C6 C5 173.0(3)
C8 O2 C6 C7 -7.9(5)
O1 C2 C7 C6 179.7(3)
C3 C2 C7 C6 -0.5(6)
C5 C6 C7 C2 1.1(5)
O2 C6 C7 C2 -177.9(3)
O3 N1 C9 N2 3.0(5)
O3 N1 C9 C4 -177.7(3)
C5 C4 C9 N1 38.3(5)
C3 C4 C9 N1 -141.0(3)
C5 C4 C9 N2 -142.4(3)
C3 C4 C9 N2 38.4(5)

loop_
_cod_related_entry_id
_cod_related_entry_database
_cod_related_entry_code
1 ChemSpider 2013061
